data_4133094
loop_
_publ_author_name
'DeHaven, Baillie A.'
'Goodlett, Dustin W.'
'Sindt, Ammon J.'
'Noll, Niklas'
'De Vetta, Martina'
'Smith, Mark D.'
'Martin, Corey R.'
'Gonz\'alez, Leticia'
'Shimizu, Linda S.'

_publ_section_title
;
 Enhancing the Stability of Photogenerated Benzophenone Triplet Radical
 Pairs through Supramolecular Assembly.
;
_journal_issue 40
_journal_name_full 'Journal of the American Chemical Society'
_journal_page_first 13064
_journal_page_last 13070
_journal_paper_doi 10.1021/jacs.8b08501
_journal_volume 140
_journal_year 2018
_chemical_absolute_configuration unk
_chemical_formula_moiety 'C31 H28 N2 O3'
_chemical_formula_sum 'C31 H28 N2 O3'
_chemical_formula_weight 476.55
_space_group_crystal_system monoclinic
_space_group_IT_number 4
_space_group_name_Hall 'P 2yb'
_space_group_name_H-M_alt 'P 1 21 1'
_atom_sites_solution_hydrogens mixed
_atom_sites_solution_primary dual
_audit_creation_date 2018-02-08
_audit_creation_method
;
Olex2 1.2
(compiled 2017.08.10 svn.r3458 for OlexSys, GUI svn.r5381)
;
_audit_update_record
;
2018-07-11 deposited with the CCDC.
2018-07-19 downloaded from the CCDC.
;
_cell_angle_alpha 90
_cell_angle_beta 94.788(3)
_cell_angle_gamma 90
_cell_formula_units_Z 2
_cell_length_a 4.5113(3)
_cell_length_b 17.3791(10)
_cell_length_c 15.5995(9)
_cell_measurement_reflns_used 4118
_cell_measurement_temperature 100(2)
_cell_measurement_theta_max 24.738
_cell_measurement_theta_min 2.620
_cell_volume 1218.77(13)
_computing_cell_refinement 'SAINT v8.37A (Bruker, 2015)'
_computing_data_collection 'Bruker APEX3 v2016.5-0 (Bruker, 2016)'
_computing_data_reduction 'SAINT v8.37A (Bruker, 2015)'
_computing_molecular_graphics 'Olex2 (Dolomanov et al., 2009)'
_computing_publication_material 'Olex2 (Dolomanov et al., 2009)'
_computing_structure_refinement 'XL (Sheldrick, 2008)'
_computing_structure_solution 'XT (Sheldrick, 2015)'
_diffrn_ambient_temperature 100(2)
_diffrn_detector 'Bruker PHOTON-100 area detector'
_diffrn_detector_area_resol_mean 10.4
_diffrn_detector_type 'CMOS area detector'
_diffrn_measured_fraction_theta_full 0.998
_diffrn_measured_fraction_theta_max 0.998
_diffrn_measurement_device 'three-circle diffractometer'
_diffrn_measurement_device_type 'Bruker D8 QUEST'
_diffrn_measurement_method '\w and \f scans'
_diffrn_radiation_monochromator 'mirror optics'
_diffrn_radiation_probe x-ray
_diffrn_radiation_type MoK\a
_diffrn_radiation_wavelength 0.71073
_diffrn_reflns_av_R_equivalents 0.0791
_diffrn_reflns_av_unetI/netI 0.0870
_diffrn_reflns_Laue_measured_fraction_full 0.998
_diffrn_reflns_Laue_measured_fraction_max 0.998
_diffrn_reflns_limit_h_max 5
_diffrn_reflns_limit_h_min -5
_diffrn_reflns_limit_k_max 20
_diffrn_reflns_limit_k_min -20
_diffrn_reflns_limit_l_max 18
_diffrn_reflns_limit_l_min -18
_diffrn_reflns_number 18116
_diffrn_reflns_point_group_measured_fraction_full 0.991
_diffrn_reflns_point_group_measured_fraction_max 0.991
_diffrn_reflns_theta_full 25.055
_diffrn_reflns_theta_max 25.056
_diffrn_reflns_theta_min 2.344
_diffrn_source 'microfocus sealed X-ray tube'
_diffrn_source_type 'Incoatec I\ms'
_diffrn_standards_number 0
_exptl_absorpt_coefficient_mu 0.084
_exptl_absorpt_correction_T_max 0.9281
_exptl_absorpt_correction_T_min 0.8355
_exptl_absorpt_correction_type multi-scan
_exptl_absorpt_process_details
;
SADABS-2016/2 (Bruker,2016/2) was used for absorption correction.
wR2(int) was 0.1499 before and 0.0557 after correction.
The Ratio of minimum to maximum transmission is 0.9002.
The \l/2 correction factor is Not present.
;
_exptl_crystal_colour colourless
_exptl_crystal_colour_primary colourless
_exptl_crystal_density_diffrn 1.299
_exptl_crystal_description needle
_exptl_crystal_F_000 504
_exptl_crystal_size_max 0.44
_exptl_crystal_size_mid 0.05
_exptl_crystal_size_min 0.02
_refine_diff_density_max 0.669
_refine_diff_density_min -0.196
_refine_diff_density_rms 0.057
_refine_ls_extinction_coef 0.013(4)
_refine_ls_extinction_expression Fc^*^=kFc[1+0.001xFc^2^\l^3^/sin(2\q)]^-1/4^
_refine_ls_extinction_method 'SHELXL-2018/1 (Sheldrick 2018)'
_refine_ls_goodness_of_fit_ref 1.022
_refine_ls_hydrogen_treatment mixed
_refine_ls_matrix_type full
_refine_ls_number_parameters 336
_refine_ls_number_reflns 4313
_refine_ls_number_restraints 1
_refine_ls_restrained_S_all 1.022
_refine_ls_R_factor_all 0.1058
_refine_ls_R_factor_gt 0.0602
_refine_ls_shift/su_max 0.000
_refine_ls_shift/su_mean 0.000
_refine_ls_structure_factor_coef Fsqd
_refine_ls_weighting_details 'w=1/[\s^2^(Fo^2^)+(0.0872P)^2^] where P=(Fo^2^+2Fc^2^)/3'
_refine_ls_weighting_scheme calc
_refine_ls_wR_factor_gt 0.1338
_refine_ls_wR_factor_ref 0.1494
_reflns_Friedel_coverage 0.915
_reflns_Friedel_fraction_full 0.982
_reflns_Friedel_fraction_max 0.982
_reflns_number_gt 2967
_reflns_number_total 4313
_reflns_threshold_expression 'I > 2\s(I)'
_cod_data_source_file ja8b08501_si_003.cif
_cod_data_source_block 35bpla
_cod_database_code 4133094
_shelx_shelxl_version_number 2018/1
_shelx_space_group_comment
;
The symmetry employed for this shelxl refinement is uniquely defined
by the following loop, which should always be used as a source of
symmetry information in preference to the above space-group names.
They are only intended as comments.
;
_shelx_estimated_absorpt_t_max 0.998
_shelx_estimated_absorpt_t_min 0.964
_olex2_refinement_description
;
1. Fixed Uiso
 At 1.2 times of:
  All C(H) groups, All C(H,H) groups
 At 1.5 times of:
  All C(H,H,H) groups
2.a Secondary CH2 refined with riding coordinates:
 C2(H2A,H2B), C17(H17A,H17B)
2.b Aromatic/amide H refined with riding coordinates:
 C4(H4), C6(H6), C8(H8), C12(H12), C13(H13), C14(H14), C15(H15), C16(H16),
 C19(H19), C21(H21), C23(H23), C27(H27), C28(H28), C29(H29), C30(H30), C31(H31)
2.c Idealised Me refined as rotating group:
 C9(H9A,H9B,H9C), C24(H24A,H24B,H24C)
;
_olex2_submission_special_instructions 'No special instructions were received'

loop_
_space_group_symop_operation_xyz
'x, y, z'
'-x, y+1/2, -z'

loop_
_atom_site_label
_atom_site_type_symbol
_atom_site_fract_x
_atom_site_fract_y
_atom_site_fract_z
_atom_site_U_iso_or_equiv
_atom_site_adp_type
_atom_site_occupancy
_atom_site_site_symmetry_order
_atom_site_calc_flag
_atom_site_refinement_flags_posn
O1 O 0.1899(8) 0.3627(2) 0.2083(2) 0.0284(9) Uani 1 1 d .
O2 O 1.1701(10) 0.6316(2) 0.4639(2) 0.0388(11) Uani 1 1 d .
O3 O 0.0977(11) 0.6508(2) -0.0399(3) 0.0506(13) Uani 1 1 d .
N1 N 0.6034(11) 0.3457(3) 0.1367(3) 0.0236(11) Uani 1 1 d .
H1 H 0.798(15) 0.337(4) 0.151(4) 0.045(19) Uiso 1 1 d .
N2 N 0.6424(11) 0.3847(3) 0.2783(3) 0.0276(12) Uani 1 1 d .
H2 H 0.825(15) 0.375(3) 0.274(4) 0.035(17) Uiso 1 1 d .
C1 C 0.4659(12) 0.3637(3) 0.2078(3) 0.0231(12) Uani 1 1 d .
C2 C 0.5130(13) 0.4053(4) 0.3566(3) 0.0342(15) Uani 1 1 d .
H2A H 0.379944 0.363436 0.372910 0.041 Uiso 1 1 calc R
H2B H 0.391863 0.452474 0.346800 0.041 Uiso 1 1 calc R
C3 C 0.7521(12) 0.4191(3) 0.4293(3) 0.0279(13) Uani 1 1 d .
C4 C 0.8569(12) 0.4938(3) 0.4471(3) 0.0269(13) Uani 1 1 d .
H4 H 0.775277 0.535887 0.414246 0.032 Uiso 1 1 calc R
C5 C 1.0776(12) 0.5066(3) 0.5122(3) 0.0252(13) Uani 1 1 d .
C6 C 1.1965(13) 0.4444(3) 0.5605(3) 0.0247(13) Uani 1 1 d .
H6 H 1.350555 0.452804 0.604881 0.030 Uiso 1 1 calc R
C7 C 1.0895(12) 0.3696(3) 0.5439(3) 0.0265(13) Uani 1 1 d .
C8 C 0.8716(12) 0.3593(3) 0.4780(3) 0.0290(13) Uani 1 1 d .
H8 H 0.800725 0.308644 0.465662 0.035 Uiso 1 1 calc R
C9 C 1.2210(14) 0.3035(3) 0.5978(3) 0.0328(14) Uani 1 1 d .
H9A H 1.418700 0.291024 0.579987 0.049 Uiso 1 1 calc GR
H9B H 1.091539 0.258324 0.589638 0.049 Uiso 1 1 calc GR
H9C H 1.237942 0.318268 0.658628 0.049 Uiso 1 1 calc GR
C10 C 1.1968(12) 0.5859(3) 0.5247(3) 0.0289(13) Uani 1 1 d .
C11 C 1.3544(13) 0.6122(3) 0.6076(3) 0.0277(13) Uani 1 1 d .
C12 C 1.5672(13) 0.6690(3) 0.6057(4) 0.0326(14) Uani 1 1 d .
H12 H 1.617964 0.688333 0.551897 0.039 Uiso 1 1 calc R
C13 C 1.7078(14) 0.6981(3) 0.6808(4) 0.0385(16) Uani 1 1 d .
H13 H 1.858064 0.736140 0.678652 0.046 Uiso 1 1 calc R
C14 C 1.6267(15) 0.6710(3) 0.7600(4) 0.0405(17) Uani 1 1 d .
H14 H 1.720735 0.690734 0.812193 0.049 Uiso 1 1 calc R
C15 C 1.4102(14) 0.6155(3) 0.7618(4) 0.0357(15) Uani 1 1 d .
H15 H 1.353838 0.597817 0.815747 0.043 Uiso 1 1 calc R
C16 C 1.2725(13) 0.5850(3) 0.6871(3) 0.0326(14) Uani 1 1 d .
H16 H 1.125002 0.546175 0.689432 0.039 Uiso 1 1 calc R
C17 C 0.4380(12) 0.3198(3) 0.0583(3) 0.0268(13) Uani 1 1 d .
H17A H 0.291968 0.280613 0.073479 0.032 Uiso 1 1 calc R
H17B H 0.577796 0.294516 0.021576 0.032 Uiso 1 1 calc R
C18 C 0.2738(12) 0.3826(3) 0.0065(3) 0.0242(13) Uani 1 1 d .
C19 C 0.2910(12) 0.4593(3) 0.0322(3) 0.0266(13) Uani 1 1 d .
H19 H 0.410025 0.472988 0.083025 0.032 Uiso 1 1 calc R
C20 C 0.1350(13) 0.5163(3) -0.0159(3) 0.0299(14) Uani 1 1 d .
C21 C -0.0346(13) 0.4961(3) -0.0920(3) 0.0342(15) Uani 1 1 d .
H21 H -0.136025 0.534871 -0.125866 0.041 Uiso 1 1 calc R
C22 C -0.0552(13) 0.4201(4) -0.1179(3) 0.0308(14) Uani 1 1 d .
C23 C 0.0963(12) 0.3644(3) -0.0677(3) 0.0280(13) Uani 1 1 d .
H23 H 0.077811 0.312017 -0.084675 0.034 Uiso 1 1 calc R
C24 C -0.2388(15) 0.3986(4) -0.2007(4) 0.0406(16) Uani 1 1 d .
H24A H -0.448798 0.410247 -0.194893 0.061 Uiso 1 1 calc GR
H24B H -0.216285 0.343531 -0.211862 0.061 Uiso 1 1 calc GR
H24C H -0.169781 0.428256 -0.248625 0.061 Uiso 1 1 calc GR
C25 C 0.1538(14) 0.5977(3) 0.0111(3) 0.0347(15) Uani 1 1 d .
C26 C 0.2435(13) 0.6154(3) 0.1036(3) 0.0320(14) Uani 1 1 d .
C27 C 0.4445(15) 0.6750(3) 0.1235(4) 0.0392(16) Uani 1 1 d .
H27 H 0.523765 0.702800 0.078183 0.047 Uiso 1 1 calc R
C28 C 0.5301(16) 0.6943(4) 0.2073(4) 0.0430(17) Uani 1 1 d .
H28 H 0.672789 0.733759 0.219886 0.052 Uiso 1 1 calc R
C29 C 0.4078(16) 0.6560(3) 0.2728(4) 0.0425(17) Uani 1 1 d .
H29 H 0.462086 0.670021 0.330864 0.051 Uiso 1 1 calc R
C30 C 0.2028(15) 0.5962(3) 0.2545(4) 0.0395(16) Uani 1 1 d .
H30 H 0.117309 0.570064 0.299871 0.047 Uiso 1 1 calc R
C31 C 0.1266(14) 0.5757(4) 0.1704(4) 0.0366(15) Uani 1 1 d .
H31 H -0.006934 0.534174 0.157850 0.044 Uiso 1 1 calc R

loop_
_atom_site_aniso_label
_atom_site_aniso_U_11
_atom_site_aniso_U_22
_atom_site_aniso_U_33
_atom_site_aniso_U_23
_atom_site_aniso_U_13
_atom_site_aniso_U_12
O1 0.014(2) 0.041(2) 0.030(2) -0.0016(18) -0.0012(16) 0.0016(18)
O2 0.056(3) 0.032(2) 0.027(2) 0.003(2) 0.0010(19) 0.000(2)
O3 0.074(4) 0.033(2) 0.042(2) 0.004(2) -0.004(2) -0.001(2)
N1 0.019(3) 0.032(3) 0.019(2) -0.0035(19) -0.002(2) 0.002(2)
N2 0.013(3) 0.049(3) 0.021(3) -0.002(2) 0.003(2) 0.001(2)
C1 0.020(3) 0.028(3) 0.021(3) -0.002(2) 0.000(2) 0.004(3)
C2 0.023(4) 0.054(4) 0.025(3) -0.006(3) 0.000(3) 0.001(3)
C3 0.020(3) 0.046(4) 0.018(3) -0.005(3) 0.002(2) 0.003(3)
C4 0.019(3) 0.041(4) 0.022(3) 0.003(3) 0.006(2) 0.007(3)
C5 0.029(3) 0.028(3) 0.019(3) 0.002(2) 0.007(2) 0.001(3)
C6 0.027(3) 0.027(3) 0.020(3) -0.002(2) 0.003(2) 0.000(2)
C7 0.028(3) 0.034(3) 0.018(3) -0.001(2) 0.004(2) 0.001(3)
C8 0.027(3) 0.033(3) 0.028(3) -0.005(3) 0.009(3) -0.006(3)
C9 0.042(4) 0.028(3) 0.029(3) 0.002(3) 0.005(3) 0.006(3)
C10 0.024(3) 0.034(3) 0.029(3) 0.003(3) 0.005(2) 0.007(3)
C11 0.036(4) 0.019(3) 0.028(3) -0.003(2) 0.001(3) 0.008(3)
C12 0.034(4) 0.031(3) 0.033(3) 0.004(3) 0.004(3) 0.002(3)
C13 0.038(4) 0.025(3) 0.052(4) -0.006(3) 0.003(3) -0.004(3)
C14 0.047(4) 0.036(4) 0.037(4) -0.011(3) -0.006(3) 0.005(3)
C15 0.043(4) 0.039(4) 0.025(3) -0.001(3) 0.000(3) 0.008(3)
C16 0.038(4) 0.031(3) 0.029(3) 0.002(3) 0.002(3) 0.004(3)
C17 0.024(3) 0.032(3) 0.025(3) -0.007(2) 0.001(2) 0.002(3)
C18 0.020(3) 0.030(3) 0.024(3) -0.004(2) 0.005(2) -0.003(2)
C19 0.024(3) 0.037(3) 0.019(3) -0.002(3) 0.005(2) 0.000(3)
C20 0.029(3) 0.032(3) 0.028(3) 0.004(2) 0.002(3) 0.001(3)
C21 0.026(4) 0.049(4) 0.027(3) 0.009(3) 0.000(3) -0.003(3)
C22 0.026(4) 0.041(4) 0.024(3) -0.004(3) -0.003(2) -0.006(3)
C23 0.020(3) 0.032(3) 0.032(3) 0.000(3) 0.001(2) -0.004(3)
C24 0.042(4) 0.042(4) 0.035(3) -0.001(3) -0.013(3) -0.002(3)
C25 0.046(4) 0.031(3) 0.026(3) 0.005(3) -0.005(3) -0.002(3)
C26 0.040(4) 0.022(3) 0.034(3) 0.002(3) 0.005(3) 0.002(3)
C27 0.062(5) 0.023(3) 0.032(3) 0.001(3) -0.002(3) 0.001(3)
C28 0.059(5) 0.029(3) 0.040(4) 0.000(3) -0.003(3) -0.010(3)
C29 0.066(5) 0.034(4) 0.026(3) -0.003(3) -0.003(3) 0.009(3)
C30 0.052(4) 0.034(4) 0.034(4) -0.001(3) 0.015(3) -0.001(3)
C31 0.044(4) 0.034(3) 0.031(3) -0.004(3) 0.005(3) -0.001(3)

loop_
_atom_type_symbol
_atom_type_description
_atom_type_scat_dispersion_real
_atom_type_scat_dispersion_imag
_atom_type_scat_source
C C 0.0033 0.0016 'International Tables Vol C Tables 4.2.6.8 and 6.1.1.4'
H H 0.0000 0.0000 'International Tables Vol C Tables 4.2.6.8 and 6.1.1.4'
N N 0.0061 0.0033 'International Tables Vol C Tables 4.2.6.8 and 6.1.1.4'
O O 0.0106 0.0060 'International Tables Vol C Tables 4.2.6.8 and 6.1.1.4'

loop_
_geom_angle_atom_site_label_1
_geom_angle_atom_site_label_2
_geom_angle_atom_site_label_3
_geom_angle
C1 N1 H1 110(4)
C1 N1 C17 121.6(5)
C17 N1 H1 126(4)
C1 N2 H2 112(4)
C1 N2 C2 120.2(5)
C2 N2 H2 126(4)
O1 C1 N1 122.0(4)
O1 C1 N2 121.3(5)
N1 C1 N2 116.7(5)
N2 C2 H2A 109.4
N2 C2 H2B 109.4
N2 C2 C3 111.0(5)
H2A C2 H2B 108.0
C3 C2 H2A 109.4
C3 C2 H2B 109.4
C4 C3 C2 120.2(5)
C8 C3 C2 121.0(5)
C8 C3 C4 118.8(5)
C3 C4 H4 119.8
C5 C4 C3 120.4(5)
C5 C4 H4 119.8
C4 C5 C6 119.5(5)
C4 C5 C10 118.5(5)
C6 C5 C10 121.8(5)
C5 C6 H6 119.8
C5 C6 C7 120.3(5)
C7 C6 H6 119.8
C6 C7 C9 119.1(5)
C8 C7 C6 118.3(5)
C8 C7 C9 122.6(5)
C3 C8 C7 122.6(5)
C3 C8 H8 118.7
C7 C8 H8 118.7
C7 C9 H9A 109.5
C7 C9 H9B 109.5
C7 C9 H9C 109.5
H9A C9 H9B 109.5
H9A C9 H9C 109.5
H9B C9 H9C 109.5
O2 C10 C5 119.0(5)
O2 C10 C11 118.5(5)
C5 C10 C11 122.6(5)
C12 C11 C10 118.8(5)
C12 C11 C16 119.7(5)
C16 C11 C10 121.3(5)
C11 C12 H12 119.5
C11 C12 C13 121.0(6)
C13 C12 H12 119.5
C12 C13 H13 120.3
C12 C13 C14 119.4(6)
C14 C13 H13 120.3
C13 C14 H14 120.3
C15 C14 C13 119.5(6)
C15 C14 H14 120.3
C14 C15 H15 119.2
C14 C15 C16 121.6(6)
C16 C15 H15 119.2
C11 C16 H16 120.6
C15 C16 C11 118.8(6)
C15 C16 H16 120.6
N1 C17 H17A 108.6
N1 C17 H17B 108.6
N1 C17 C18 114.9(4)
H17A C17 H17B 107.5
C18 C17 H17A 108.6
C18 C17 H17B 108.6
C19 C18 C17 121.6(4)
C23 C18 C17 120.2(5)
C23 C18 C19 118.2(5)
C18 C19 H19 119.6
C18 C19 C20 120.7(5)
C20 C19 H19 119.6
C19 C20 C21 119.5(5)
C19 C20 C25 120.8(5)
C21 C20 C25 119.7(5)
C20 C21 H21 119.8
C22 C21 C20 120.4(5)
C22 C21 H21 119.8
C21 C22 C23 118.9(5)
C21 C22 C24 120.1(5)
C23 C22 C24 121.0(5)
C18 C23 C22 122.3(5)
C18 C23 H23 118.8
C22 C23 H23 118.8
C22 C24 H24A 109.5
C22 C24 H24B 109.5
C22 C24 H24C 109.5
H24A C24 H24B 109.5
H24A C24 H24C 109.5
H24B C24 H24C 109.5
O3 C25 C20 122.1(5)
O3 C25 C26 119.5(5)
C20 C25 C26 118.4(5)
C27 C26 C25 119.0(5)
C31 C26 C25 122.1(5)
C31 C26 C27 118.9(5)
C26 C27 H27 119.4
C28 C27 C26 121.2(6)
C28 C27 H27 119.4
C27 C28 H28 120.3
C29 C28 C27 119.5(6)
C29 C28 H28 120.3
C28 C29 H29 119.8
C28 C29 C30 120.4(5)
C30 C29 H29 119.8
C29 C30 H30 120.2
C31 C30 C29 119.6(6)
C31 C30 H30 120.2
C26 C31 H31 119.8
C30 C31 C26 120.4(6)
C30 C31 H31 119.8

loop_
_geom_bond_atom_site_label_1
_geom_bond_atom_site_label_2
_geom_bond_distance
O1 C1 1.246(6)
O2 C10 1.236(6)
O3 C25 1.231(6)
N1 H1 0.90(6)
N1 C1 1.352(6)
N1 C17 1.450(6)
N2 H2 0.85(6)
N2 C1 1.353(7)
N2 C2 1.441(7)
C2 H2A 0.9900
C2 H2B 0.9900
C2 C3 1.518(7)
C3 C4 1.401(8)
C3 C8 1.372(8)
C4 H4 0.9500
C4 C5 1.379(7)
C5 C6 1.399(7)
C5 C10 1.486(8)
C6 H6 0.9500
C6 C7 1.403(7)
C7 C8 1.374(7)
C7 C9 1.516(7)
C8 H8 0.9500
C9 H9A 0.9800
C9 H9B 0.9800
C9 H9C 0.9800
C10 C11 1.495(7)
C11 C12 1.378(8)
C11 C16 1.406(8)
C12 H12 0.9500
C12 C13 1.380(8)
C13 H13 0.9500
C13 C14 1.400(9)
C14 H14 0.9500
C14 C15 1.374(9)
C15 H15 0.9500
C15 C16 1.380(8)
C16 H16 0.9500
C17 H17A 0.9900
C17 H17B 0.9900
C17 C18 1.514(7)
C18 C19 1.392(7)
C18 C23 1.388(7)
C19 H19 0.9500
C19 C20 1.396(7)
C20 C21 1.402(7)
C20 C25 1.477(8)
C21 H21 0.9500
C21 C22 1.382(8)
C22 C23 1.389(8)
C22 C24 1.521(7)
C23 H23 0.9500
C24 H24A 0.9800
C24 H24B 0.9800
C24 H24C 0.9800
C25 C26 1.498(7)
C26 C27 1.395(8)
C26 C31 1.389(8)
C27 H27 0.9500
C27 C28 1.374(8)
C28 H28 0.9500
C28 C29 1.373(9)
C29 H29 0.9500
C29 C30 1.405(9)
C30 H30 0.9500
C30 C31 1.375(8)
C31 H31 0.9500

loop_
_geom_hbond_atom_site_label_D
_geom_hbond_atom_site_label_H
_geom_hbond_atom_site_label_A
_geom_hbond_distance_DH
_geom_hbond_distance_HA
_geom_hbond_distance_DA
_geom_hbond_angle_DHA
_geom_hbond_site_symmetry_A
_geom_hbond_publ_flag
N1 H1 O1 0.90(6) 1.97(6) 2.801(6) 154(6) 1_655 yes
N2 H2 O1 0.85(6) 2.02(6) 2.809(6) 154(5) 1_655 yes

loop_
_geom_torsion_atom_site_label_1
_geom_torsion_atom_site_label_2
_geom_torsion_atom_site_label_3
_geom_torsion_atom_site_label_4
_geom_torsion
O2 C10 C11 C12 -27.5(8)
O2 C10 C11 C16 147.1(5)
O3 C25 C26 C27 -42.9(9)
O3 C25 C26 C31 135.3(6)
N1 C17 C18 C19 1.8(7)
N1 C17 C18 C23 -177.0(5)
N2 C2 C3 C4 94.6(6)
N2 C2 C3 C8 -84.8(6)
C1 N1 C17 C18 76.1(6)
C1 N2 C2 C3 174.4(5)
C2 N2 C1 O1 1.1(8)
C2 N2 C1 N1 179.5(5)
C2 C3 C4 C5 -178.9(5)
C2 C3 C8 C7 179.6(5)
C3 C4 C5 C6 -0.1(8)
C3 C4 C5 C10 175.7(5)
C4 C3 C8 C7 0.2(8)
C4 C5 C6 C7 -0.9(8)
C4 C5 C10 O2 -22.5(8)
C4 C5 C10 C11 159.0(5)
C5 C6 C7 C8 1.5(8)
C5 C6 C7 C9 -179.5(5)
C5 C10 C11 C12 151.0(5)
C5 C10 C11 C16 -34.4(8)
C6 C5 C10 O2 153.2(5)
C6 C5 C10 C11 -25.3(8)
C6 C7 C8 C3 -1.2(8)
C8 C3 C4 C5 0.5(8)
C9 C7 C8 C3 179.9(5)
C10 C5 C6 C7 -176.5(5)
C10 C11 C12 C13 176.5(5)
C10 C11 C16 C15 -175.1(5)
C11 C12 C13 C14 -1.8(9)
C12 C11 C16 C15 -0.5(8)
C12 C13 C14 C15 0.4(9)
C13 C14 C15 C16 0.9(9)
C14 C15 C16 C11 -0.8(8)
C16 C11 C12 C13 1.8(8)
C17 N1 C1 O1 -3.8(8)
C17 N1 C1 N2 177.8(5)
C17 C18 C19 C20 -179.2(5)
C17 C18 C23 C22 -179.1(5)
C18 C19 C20 C21 -1.6(8)
C18 C19 C20 C25 -179.8(5)
C19 C18 C23 C22 2.1(8)
C19 C20 C21 C22 2.0(8)
C19 C20 C25 O3 157.9(6)
C19 C20 C25 C26 -22.3(8)
C20 C21 C22 C23 -0.4(9)
C20 C21 C22 C24 -179.8(5)
C20 C25 C26 C27 137.3(6)
C20 C25 C26 C31 -44.5(9)
C21 C20 C25 O3 -20.3(9)
C21 C20 C25 C26 159.5(5)
C21 C22 C23 C18 -1.7(8)
C23 C18 C19 C20 -0.4(8)
C24 C22 C23 C18 177.7(5)
C25 C20 C21 C22 -179.8(6)
C25 C26 C27 C28 179.0(6)
C25 C26 C31 C30 -176.7(6)
C26 C27 C28 C29 -2.3(10)
C27 C26 C31 C30 1.5(9)
C27 C28 C29 C30 1.7(10)
C28 C29 C30 C31 0.5(9)
C29 C30 C31 C26 -2.1(9)
C31 C26 C27 C28 0.7(9)
